data_4311364
loop_
_publ_author_name
'Hui-Bo Zhou'
'Shu-Ping Wang'
'Wen Dong'
'Zhan-Quan Liu'
'Qing-Lun Wang'
'Dai-Zheng Liao'
'Zong-Hui Jiang'
'Shi-Ping Yan'
'Peng Cheng'

_publ_section_title
;
 [CoAu2(CN)4(NITpPy)2(H2O)2]n: A New 2-D Interdigitating Complex
 Containing Dicyanoaurate(I) Anion, a Radical, and Cobalt(II) Ion
 Incorporating Gold...Gold and Hydrogen Bonding Interactions
;
_journal_name_full 'Inorganic Chemistry'
_journal_page_first 4552
_journal_page_last 4554
_journal_paper_doi 10.1021/ic049751i
_journal_volume 43
_journal_year 2004
_chemical_formula_sum 'C28 H36 Au2 Co N10 O6'
_chemical_formula_weight 1061.53
_chemical_name_systematic
; 
 ? 
;
_space_group_IT_number 15
_symmetry_cell_setting monoclinic
_symmetry_space_group_name_Hall '-C 2yc'
_symmetry_space_group_name_H-M 'C 1 2/c 1'
_atom_sites_solution_hydrogens geom
_atom_sites_solution_primary direct
_atom_sites_solution_secondary difmap
_audit_creation_method SHELXL-97
_cell_angle_alpha 90.00
_cell_angle_beta 111.541(7)
_cell_angle_gamma 90.00
_cell_formula_units_Z 4
_cell_length_a 10.944(5)
_cell_length_b 26.094(12)
_cell_length_c 12.596(6)
_cell_measurement_reflns_used 839
_cell_measurement_temperature 293(2)
_cell_measurement_theta_max 25.67
_cell_measurement_theta_min 3.12
_cell_volume 3346(3)
_computing_cell_refinement 'Bruker SMART'
_computing_data_collection 'Bruker SMART'
_computing_data_reduction 'Bruker SAINT'
_computing_molecular_graphics 'Bruker SHELXTL'
_computing_publication_material 'Bruker SHELXTL'
_computing_structure_refinement 'SHELXL-97 (Sheldrick, 1997)'
_computing_structure_solution 'SHELXS-97 (Sheldrick, 1990)'
_diffrn_ambient_temperature 293(2)
_diffrn_measured_fraction_theta_full 0.990
_diffrn_measured_fraction_theta_max 0.990
_diffrn_measurement_device_type 'CCD area detector'
_diffrn_measurement_method 'phi and omega scans'
_diffrn_radiation_monochromator graphite
_diffrn_radiation_source 'fine-focus sealed tube'
_diffrn_radiation_type MoK\a
_diffrn_radiation_wavelength 0.71073
_diffrn_reflns_av_R_equivalents 0.0969
_diffrn_reflns_av_sigmaI/netI 0.1210
_diffrn_reflns_limit_h_max 13
_diffrn_reflns_limit_h_min -12
_diffrn_reflns_limit_k_max 30
_diffrn_reflns_limit_k_min -25
_diffrn_reflns_limit_l_max 12
_diffrn_reflns_limit_l_min -14
_diffrn_reflns_number 7676
_diffrn_reflns_theta_full 25.00
_diffrn_reflns_theta_max 25.00
_diffrn_reflns_theta_min 1.56
_exptl_absorpt_coefficient_mu 9.294
_exptl_absorpt_correction_T_max 0.458324
_exptl_absorpt_correction_T_min 0.254851
_exptl_absorpt_correction_type multi-scan
_exptl_absorpt_process_details SADABS
_exptl_crystal_density_diffrn 2.107
_exptl_crystal_density_meas ?
_exptl_crystal_density_method 'not measured'
_exptl_crystal_F_000 2028
_exptl_crystal_size_max 0.22
_exptl_crystal_size_mid 0.20
_exptl_crystal_size_min 0.14
_refine_diff_density_max 2.434
_refine_diff_density_min -2.653
_refine_diff_density_rms 0.275
_refine_ls_extinction_coef 0.00025(10)
_refine_ls_extinction_expression Fc^*^=kFc[1+0.001xFc^2^\l^3^/sin(2\q)]^-1/4^
_refine_ls_extinction_method SHELXL
_refine_ls_goodness_of_fit_ref 1.002
_refine_ls_hydrogen_treatment mixed
_refine_ls_matrix_type full
_refine_ls_number_parameters 221
_refine_ls_number_reflns 2911
_refine_ls_number_restraints 0
_refine_ls_restrained_S_all 1.002
_refine_ls_R_factor_all 0.0939
_refine_ls_R_factor_gt 0.0624
_refine_ls_shift/su_max 0.000
_refine_ls_shift/su_mean 0.000
_refine_ls_structure_factor_coef Fsqd
_refine_ls_weighting_details 'calc w=1/[\s^2^(Fo^2^)+(0.0638P)^2^+0.0000P] where P=(Fo^2^+2Fc^2^)/3'
_refine_ls_weighting_scheme calc
_refine_ls_wR_factor_gt 0.1384
_refine_ls_wR_factor_ref 0.1568
_reflns_number_gt 1961
_reflns_number_total 2911
_reflns_threshold_expression >2sigma(I)
_cod_data_source_file ic049751isi20040225_110738.cif
_cod_data_source_block 030929c
_cod_depositor_comments
;
The following automatic conversions were performed:
'_symmetry_cell_setting' value 'Monoclinic' changed to 'monoclinic'
according to '/home/saulius/struct/CIF-dictionaries/cif_core.dic'
dictionary named 'cif_core.dic' version 2.4.1 from
2010-06-29.

'_exptl_absorpt_correction_type' value 'MULTI-SCAN' changed
to 'multi-scan' according to
'/home/saulius/struct/CIF-dictionaries/cif_core.dic' dictionary named
'cif_core.dic' version 2.4.1 from 2010-06-29.

Automatic conversion script
Id: cif_fix_enum 1527 2010-12-29 10:47:43Z saulius 

The following automatic conversions were performed:

'_exptl_crystal_density_meas' value 'NONE' was changed to '?' - the
value is perceived as not measured.

Automatic conversion script
Id: cif_fix_values 3008 2015-01-20 13:52:24Z robertas 
;
_cod_database_code 4311364

loop_
_symmetry_equiv_pos_as_xyz
'x, y, z'
'-x, y, -z+1/2'
'x+1/2, y+1/2, z'
'-x+1/2, y+1/2, -z+1/2'
'-x, -y, -z'
'x, -y, z-1/2'
'-x+1/2, -y+1/2, -z'
'x+1/2, -y+1/2, z-1/2'

loop_
_atom_site_label
_atom_site_type_symbol
_atom_site_fract_x
_atom_site_fract_y
_atom_site_fract_z
_atom_site_U_iso_or_equiv
_atom_site_adp_type
_atom_site_occupancy
_atom_site_symmetry_multiplicity
_atom_site_calc_flag
_atom_site_refinement_flags
_atom_site_disorder_assembly
_atom_site_disorder_group
Au1 Au 0.39105(5) 0.128451(18) 0.11661(5) 0.0398(3) Uani 1 1 d . . .
Co1 Co 0.0000 0.13054(8) 0.2500 0.0299(5) Uani 1 2 d S . .
O1 O 0.0249(11) -0.1298(3) 0.4378(9) 0.052(3) Uani 1 1 d . . .
O2 O 0.2222(10) 0.3886(4) 0.2920(11) 0.069(3) Uani 1 1 d . . .
O3 O 0.1171(8) 0.1316(3) 0.4210(8) 0.037(2) Uani 1 1 d . . .
H3A H 0.0797 0.1340 0.4691 0.045 Uiso 1 1 d R . .
H3B H 0.2000 0.1330 0.4545 0.045 Uiso 1 1 d R . .
N1 N 0.1635(11) 0.1305(4) 0.2068(10) 0.040(3) Uani 1 1 d . . .
N2 N 0.6162(13) 0.1261(5) 0.0247(12) 0.058(4) Uani 1 1 d . . .
N3 N 0.0000 0.0467(5) 0.2500 0.033(3) Uani 1 2 d S . .
N4 N 0.0155(10) -0.1437(3) 0.3388(9) 0.030(2) Uani 1 1 d . . .
N5 N 0.0000 0.2126(5) 0.2500 0.036(4) Uani 1 2 d S . .
N6 N 0.1047(10) 0.4040(4) 0.2699(10) 0.040(3) Uani 1 1 d . . .
C1 C 0.2479(12) 0.1293(5) 0.1737(12) 0.034(3) Uani 1 1 d . . .
C2 C 0.5300(14) 0.1277(5) 0.0543(12) 0.044(3) Uani 1 1 d . . .
C3 C -0.0305(19) 0.0208(5) 0.1568(14) 0.066(5) Uani 1 1 d . . .
H3 H -0.0542 0.0389 0.0885 0.079 Uiso 1 1 calc R . .
C4 C -0.0302(19) -0.0313(5) 0.1520(13) 0.060(5) Uani 1 1 d . . .
H4 H -0.0504 -0.0480 0.0825 0.072 Uiso 1 1 calc R . .
C5 C 0.0000 -0.0585(6) 0.2500 0.029(4) Uani 1 2 d S . .
C6 C 0.0000 -0.1141(6) 0.2500 0.036(4) Uani 1 2 d S . .
C7 C 0.0329(13) -0.1988(5) 0.3169(12) 0.043(3) Uani 1 1 d . . .
C8 C 0.1825(15) -0.2074(6) 0.3598(15) 0.058(4) Uani 1 1 d . . .
H8A H 0.2199 -0.1858 0.3180 0.087 Uiso 1 1 calc R . .
H8B H 0.2002 -0.2426 0.3487 0.087 Uiso 1 1 calc R . .
H8C H 0.2207 -0.1992 0.4396 0.087 Uiso 1 1 calc R . .
C9 C -0.0323(18) -0.2329(6) 0.3778(15) 0.072(5) Uani 1 1 d . . .
H9A H 0.0030 -0.2255 0.4581 0.108 Uiso 1 1 calc R . .
H9B H -0.0158 -0.2682 0.3658 0.108 Uiso 1 1 calc R . .
H9C H -0.1252 -0.2267 0.3482 0.108 Uiso 1 1 calc R . .
C10 C 0.1000(13) 0.2395(5) 0.3160(13) 0.046(4) Uani 1 1 d . . .
H10 H 0.1730 0.2217 0.3638 0.055 Uiso 1 1 calc R . .
C11 C 0.1053(13) 0.2921(5) 0.3200(13) 0.047(4) Uani 1 1 d . . .
H11 H 0.1794 0.3087 0.3696 0.056 Uiso 1 1 calc R . .
C12 C 0.0000 0.3196(6) 0.2500 0.036(4) Uani 1 2 d S . .
C13 C 0.0000 0.3741(6) 0.2500 0.033(4) Uani 1 2 d S . .
C14 C 0.0746(14) 0.4599(4) 0.2627(13) 0.043(3) Uani 1 1 d . . .
C15 C 0.1127(19) 0.4802(6) 0.1668(15) 0.069(5) Uani 1 1 d . . .
H15A H 0.2050 0.4749 0.1850 0.104 Uiso 1 1 calc R . .
H15B H 0.0935 0.5161 0.1570 0.104 Uiso 1 1 calc R . .
H15C H 0.0639 0.4624 0.0974 0.104 Uiso 1 1 calc R . .
C16 C 0.1616(16) 0.4837(6) 0.3732(14) 0.060(5) Uani 1 1 d . . .
H16A H 0.1463 0.4675 0.4356 0.091 Uiso 1 1 calc R . .
H16B H 0.1421 0.5196 0.3726 0.091 Uiso 1 1 calc R . .
H16C H 0.2519 0.4793 0.3821 0.091 Uiso 1 1 calc R . .

loop_
_atom_site_aniso_label
_atom_site_aniso_U_11
_atom_site_aniso_U_22
_atom_site_aniso_U_33
_atom_site_aniso_U_23
_atom_site_aniso_U_13
_atom_site_aniso_U_12
Au1 0.0385(4) 0.0398(3) 0.0484(4) 0.0009(3) 0.0245(3) 0.0017(2)
Co1 0.0282(12) 0.0263(10) 0.0409(15) 0.000 0.0195(11) 0.000
O1 0.075(7) 0.050(5) 0.046(7) 0.006(5) 0.039(6) 0.002(5)
O2 0.048(7) 0.036(5) 0.129(11) 0.006(6) 0.040(7) -0.003(5)
O3 0.029(5) 0.056(5) 0.029(5) -0.012(4) 0.011(4) 0.001(4)
N1 0.040(6) 0.037(6) 0.041(7) 0.008(5) 0.015(6) 0.004(5)
N2 0.041(7) 0.094(10) 0.043(8) -0.001(7) 0.018(7) -0.008(7)
N3 0.033(8) 0.030(7) 0.039(10) 0.000 0.017(7) 0.000
N4 0.035(6) 0.027(5) 0.032(7) -0.004(4) 0.016(5) 0.004(4)
N5 0.033(9) 0.028(7) 0.048(11) 0.000 0.017(8) 0.000
N6 0.033(6) 0.023(5) 0.062(9) 0.000(5) 0.016(6) 0.003(4)
C1 0.027(7) 0.041(7) 0.042(9) 0.003(6) 0.024(6) 0.004(6)
C2 0.044(8) 0.056(8) 0.031(9) 0.007(6) 0.013(7) 0.012(7)
C3 0.126(16) 0.036(7) 0.033(10) 0.003(7) 0.026(10) 0.008(9)
C4 0.114(14) 0.033(7) 0.027(9) 0.001(6) 0.019(9) 0.001(8)
C5 0.034(10) 0.022(8) 0.038(12) 0.000 0.022(9) 0.000
C6 0.056(12) 0.027(8) 0.026(11) 0.000 0.016(9) 0.000
C7 0.045(9) 0.036(7) 0.047(9) 0.005(6) 0.017(7) -0.003(6)
C8 0.050(9) 0.048(8) 0.072(13) 0.013(8) 0.017(9) 0.007(7)
C9 0.097(14) 0.036(8) 0.086(15) 0.013(8) 0.038(12) -0.005(8)
C10 0.038(8) 0.031(7) 0.065(11) 0.009(7) 0.015(7) 0.006(6)
C11 0.040(8) 0.033(7) 0.054(11) -0.004(6) 0.002(7) 0.004(6)
C12 0.041(11) 0.025(8) 0.048(13) 0.000 0.023(10) 0.000
C13 0.032(9) 0.020(8) 0.058(13) 0.000 0.029(9) 0.000
C14 0.047(8) 0.025(6) 0.058(10) 0.002(6) 0.022(8) -0.005(6)
C15 0.087(14) 0.060(10) 0.069(13) 0.019(9) 0.038(10) -0.001(9)
C16 0.050(9) 0.053(9) 0.077(13) -0.025(8) 0.021(9) -0.008(7)

loop_
_atom_type_symbol
_atom_type_description
_atom_type_scat_dispersion_real
_atom_type_scat_dispersion_imag
_atom_type_scat_source
C C 0.0033 0.0016 'International Tables Vol C Tables 4.2.6.8 and 6.1.1.4'
H H 0.0000 0.0000 'International Tables Vol C Tables 4.2.6.8 and 6.1.1.4'
N N 0.0061 0.0033 'International Tables Vol C Tables 4.2.6.8 and 6.1.1.4'
O O 0.0106 0.0060 'International Tables Vol C Tables 4.2.6.8 and 6.1.1.4'
Co Co 0.3494 0.9721 'International Tables Vol C Tables 4.2.6.8 and 6.1.1.4'
Au Au -2.0133 8.8022 'International Tables Vol C Tables 4.2.6.8 and 6.1.1.4'

loop_
_geom_angle_atom_site_label_1
_geom_angle_atom_site_label_2
_geom_angle_atom_site_label_3
_geom_angle
_geom_angle_site_symmetry_1
_geom_angle_site_symmetry_3
_geom_angle_publ_flag
C1 Au1 C2 178.1(5) . . ?
C1 Au1 Au1 90.1(4) . 2_655 ?
C2 Au1 Au1 91.8(4) . 2_655 ?
N1 Co1 N1 180.0(6) 2 . ?
N1 Co1 O3 90.5(4) 2 2 ?
N1 Co1 O3 89.5(4) . 2 ?
N1 Co1 O3 89.5(4) 2 . ?
N1 Co1 O3 90.5(4) . . ?
O3 Co1 O3 178.4(5) 2 . ?
N1 Co1 N5 90.0(3) 2 . ?
N1 Co1 N5 90.0(3) . . ?
O3 Co1 N5 89.2(2) 2 . ?
O3 Co1 N5 89.2(2) . . ?
N1 Co1 N3 90.0(3) 2 . ?
N1 Co1 N3 90.0(3) . . ?
O3 Co1 N3 90.8(2) 2 . ?
O3 Co1 N3 90.8(2) . . ?
N5 Co1 N3 180.000(1) . . ?
Co1 O3 H3A 118.0 . . ?
Co1 O3 H3B 131.2 . . ?
H3A O3 H3B 110.6 . . ?
C1 N1 Co1 174.3(12) . . ?
C3 N3 C3 116.7(17) 2 . ?
C3 N3 Co1 121.6(8) 2 . ?
C3 N3 Co1 121.6(8) . . ?
O1 N4 C6 127.4(10) . . ?
O1 N4 C7 119.2(10) . . ?
C6 N4 C7 113.2(11) . . ?
C10 N5 C10 115.1(15) . 2 ?
C10 N5 Co1 122.4(7) . . ?
C10 N5 Co1 122.4(7) 2 . ?
O2 N6 C13 125.7(10) . . ?
O2 N6 C14 120.3(10) . . ?
C13 N6 C14 114.0(10) . . ?
N1 C1 Au1 178.9(12) . . ?
N2 C2 Au1 175.5(13) . . ?
N3 C3 C4 124.0(15) . . ?
N3 C3 H3 118.0 . . ?
C4 C3 H3 118.0 . . ?
C5 C4 C3 119.2(14) . . ?
C5 C4 H4 120.4 . . ?
C3 C4 H4 120.4 . . ?
C4 C5 C4 116.8(16) 2 . ?
C4 C5 C6 121.6(8) 2 . ?
C4 C5 C6 121.6(8) . . ?
N4 C6 N4 108.2(15) 2 . ?
N4 C6 C5 125.9(7) 2 . ?
N4 C6 C5 125.9(7) . . ?
N4 C7 C9 111.0(12) . . ?
N4 C7 C8 105.5(11) . . ?
C9 C7 C8 112.0(12) . . ?
N4 C7 C7 99.1(7) . 2 ?
C9 C7 C7 115.3(12) . 2 ?
C8 C7 C7 112.8(14) . 2 ?
C7 C8 H8A 109.5 . . ?
C7 C8 H8B 109.5 . . ?
H8A C8 H8B 109.5 . . ?
C7 C8 H8C 109.5 . . ?
H8A C8 H8C 109.5 . . ?
H8B C8 H8C 109.5 . . ?
C7 C9 H9A 109.5 . . ?
C7 C9 H9B 109.5 . . ?
H9A C9 H9B 109.5 . . ?
C7 C9 H9C 109.5 . . ?
H9A C9 H9C 109.5 . . ?
H9B C9 H9C 109.5 . . ?
N5 C10 C11 125.0(13) . . ?
N5 C10 H10 117.5 . . ?
C11 C10 H10 117.5 . . ?
C12 C11 C10 119.1(13) . . ?
C12 C11 H11 120.4 . . ?
C10 C11 H11 120.4 . . ?
C11 C12 C11 116.6(16) 2 . ?
C11 C12 C13 121.7(8) 2 . ?
C11 C12 C13 121.7(8) . . ?
N6 C13 N6 108.2(13) . 2 ?
N6 C13 C12 125.9(6) . . ?
N6 C13 C12 125.9(6) 2 . ?
N6 C14 C16 107.4(11) . . ?
N6 C14 C15 105.8(12) . . ?
C16 C14 C15 109.2(13) . . ?
N6 C14 C14 101.9(7) . 2 ?
C16 C14 C14 117.0(15) . 2 ?
C15 C14 C14 114.5(15) . 2 ?
C14 C15 H15A 109.5 . . ?
C14 C15 H15B 109.5 . . ?
H15A C15 H15B 109.5 . . ?
C14 C15 H15C 109.5 . . ?
H15A C15 H15C 109.5 . . ?
H15B C15 H15C 109.5 . . ?
C14 C16 H16A 109.5 . . ?
C14 C16 H16B 109.5 . . ?
H16A C16 H16B 109.5 . . ?
C14 C16 H16C 109.5 . . ?
H16A C16 H16C 109.5 . . ?
H16B C16 H16C 109.5 . . ?

loop_
_geom_bond_atom_site_label_1
_geom_bond_atom_site_label_2
_geom_bond_distance
_geom_bond_site_symmetry_2
_geom_bond_publ_flag
Au1 C1 1.949(12) . ?
Au1 C2 1.950(15) . ?
Au1 Au1 3.3308(17) 2_655 ?
Co1 N1 2.053(12) 2 ?
Co1 N1 2.053(12) . ?
Co1 O3 2.063(9) 2 ?
Co1 O3 2.063(9) . ?
Co1 N5 2.142(13) . ?
Co1 N3 2.187(13) . ?
O1 N4 1.266(14) . ?
O2 N6 1.277(13) . ?
O3 H3A 0.8482 . ?
O3 H3B 0.8499 . ?
N1 C1 1.144(18) . ?
N2 C2 1.136(18) . ?
N3 C3 1.288(16) 2 ?
N3 C3 1.288(16) . ?
N4 C6 1.318(14) . ?
N4 C7 1.490(15) . ?
N5 C10 1.309(15) . ?
N5 C10 1.309(15) 2 ?
N6 C13 1.332(12) . ?
N6 C14 1.490(15) . ?
C3 C4 1.361(19) . ?
C3 H3 0.9300 . ?
C4 C5 1.355(16) . ?
C4 H4 0.9300 . ?
C5 C4 1.355(16) 2 ?
C5 C6 1.45(2) . ?
C6 N4 1.318(14) 2 ?
C7 C9 1.51(2) . ?
C7 C8 1.54(2) . ?
C7 C7 1.57(3) 2 ?
C8 H8A 0.9600 . ?
C8 H8B 0.9600 . ?
C8 H8C 0.9600 . ?
C9 H9A 0.9600 . ?
C9 H9B 0.9600 . ?
C9 H9C 0.9600 . ?
C10 C11 1.372(18) . ?
C10 H10 0.9300 . ?
C11 C12 1.370(15) . ?
C11 H11 0.9300 . ?
C12 C11 1.370(15) 2 ?
C12 C13 1.42(2) . ?
C13 N6 1.332(12) 2 ?
C14 C16 1.50(2) . ?
C14 C15 1.51(2) . ?
C14 C14 1.55(3) 2 ?
C15 H15A 0.9600 . ?
C15 H15B 0.9600 . ?
C15 H15C 0.9600 . ?
C16 H16A 0.9600 . ?
C16 H16B 0.9600 . ?
C16 H16C 0.9600 . ?

loop_
_geom_torsion_atom_site_label_1
_geom_torsion_atom_site_label_2
_geom_torsion_atom_site_label_3
_geom_torsion_atom_site_label_4
_geom_torsion
_geom_torsion_site_symmetry_1
_geom_torsion_site_symmetry_2
_geom_torsion_site_symmetry_3
_geom_torsion_site_symmetry_4
_geom_torsion_publ_flag
N1 Co1 N1 C1 73(100) 2 . . . ?
O3 Co1 N1 C1 -18(11) 2 . . . ?
O3 Co1 N1 C1 164(11) . . . . ?
N5 Co1 N1 C1 -107(11) . . . . ?
N3 Co1 N1 C1 73(11) . . . . ?
N1 Co1 N3 C3 -70.6(11) 2 . . 2 ?
N1 Co1 N3 C3 109.4(11) . . . 2 ?
O3 Co1 N3 C3 -161.2(11) 2 . . 2 ?
O3 Co1 N3 C3 18.8(11) . . . 2 ?
N5 Co1 N3 C3 -85(100) . . . 2 ?
N1 Co1 N3 C3 109.4(11) 2 . . . ?
N1 Co1 N3 C3 -70.6(11) . . . . ?
O3 Co1 N3 C3 18.8(11) 2 . . . ?
O3 Co1 N3 C3 -161.2(11) . . . . ?
N5 Co1 N3 C3 95(100) . . . . ?
N1 Co1 N5 C10 121.3(9) 2 . . . ?
N1 Co1 N5 C10 -58.7(9) . . . . ?
O3 Co1 N5 C10 -148.2(8) 2 . . . ?
O3 Co1 N5 C10 31.8(8) . . . . ?
N3 Co1 N5 C10 136(100) . . . . ?
N1 Co1 N5 C10 -58.7(9) 2 . . 2 ?
N1 Co1 N5 C10 121.3(9) . . . 2 ?
O3 Co1 N5 C10 31.8(8) 2 . . 2 ?
O3 Co1 N5 C10 -148.2(8) . . . 2 ?
N3 Co1 N5 C10 -44(100) . . . 2 ?
Co1 N1 C1 Au1 91(75) . . . . ?
C2 Au1 C1 N1 -74(78) . . . . ?
Au1 Au1 C1 N1 106(73) 2_655 . . . ?
C1 Au1 C2 N2 -161(16) . . . . ?
Au1 Au1 C2 N2 20(19) 2_655 . . . ?
C3 N3 C3 C4 -1.0(15) 2 . . . ?
Co1 N3 C3 C4 179.0(15) . . . . ?
N3 C3 C4 C5 2(3) . . . . ?
C3 C4 C5 C4 -0.9(13) . . . 2 ?
C3 C4 C5 C6 179.1(13) . . . . ?
O1 N4 C6 N4 -175.2(13) . . . 2 ?
C7 N4 C6 N4 9.5(6) . . . 2 ?
O1 N4 C6 C5 4.8(13) . . . . ?
C7 N4 C6 C5 -170.5(6) . . . . ?
C4 C5 C6 N4 -173.1(11) 2 . . 2 ?
C4 C5 C6 N4 6.9(11) . . . 2 ?
C4 C5 C6 N4 6.9(11) 2 . . . ?
C4 C5 C6 N4 -173.1(11) . . . . ?
O1 N4 C7 C9 40.1(16) . . . . ?
C6 N4 C7 C9 -144.2(11) . . . . ?
O1 N4 C7 C8 -81.3(14) . . . . ?
C6 N4 C7 C8 94.3(12) . . . . ?
O1 N4 C7 C7 161.8(12) . . . 2 ?
C6 N4 C7 C7 -22.5(15) . . . 2 ?
C10 N5 C10 C11 0.3(12) 2 . . . ?
Co1 N5 C10 C11 -179.7(12) . . . . ?
N5 C10 C11 C12 -1(2) . . . . ?
C10 C11 C12 C11 0.3(11) . . . 2 ?
C10 C11 C12 C13 -179.7(11) . . . . ?
O2 N6 C13 N6 -179.9(15) . . . 2 ?
C14 N6 C13 N6 -0.8(7) . . . 2 ?
O2 N6 C13 C12 0.1(15) . . . . ?
C14 N6 C13 C12 179.2(7) . . . . ?
C11 C12 C13 N6 -147.7(10) 2 . . . ?
C11 C12 C13 N6 32.3(10) . . . . ?
C11 C12 C13 N6 32.3(10) 2 . . 2 ?
C11 C12 C13 N6 -147.7(10) . . . 2 ?
O2 N6 C14 C16 -55.5(17) . . . . ?
C13 N6 C14 C16 125.3(12) . . . . ?
O2 N6 C14 C15 61.0(17) . . . . ?
C13 N6 C14 C15 -118.2(12) . . . . ?
O2 N6 C14 C14 -179.0(14) . . . 2 ?
C13 N6 C14 C14 1.8(18) . . . 2 ?
